data_4318990
loop_
_publ_author_name
'Yuichi Terazono'
'Brian O. Patrick'
'David H. Dolphin'

_publ_section_title
;
 Synthesis, Crystal Structures, and Redox Potentials of
 2,3,12,13-Tetrasubstituted 5,10,15,20-Tetraphenylporphyrin Zinc(II)
 Complexes
;
_journal_name_full 'Inorganic Chemistry'
_journal_page_first 6703
_journal_page_last 6710
_journal_paper_doi 10.1021/ic020339h
_journal_volume 41
_journal_year 2002
_chemical_formula_sum 'C54 H42 F12 N4 O3 Zn'
_chemical_formula_weight 1088.31
_space_group_IT_number 2
_symmetry_cell_setting triclinic
_symmetry_Int_Tables_number 2
_symmetry_space_group_name_Hall '-P 1'
_symmetry_space_group_name_H-M 'P -1'
_audit_creation_date 1998-01-16
_audit_creation_method 'by teXsan v1.8'
_cell_angle_alpha 96.951(5)
_cell_angle_beta 108.124(2)
_cell_angle_gamma 107.354(2)
_cell_formula_units_Z 2
_cell_length_a 12.0428(11)
_cell_length_b 13.275(2)
_cell_length_c 16.909(2)
_cell_measurement_reflns_used 15174
_cell_measurement_temperature 180.2
_cell_measurement_theta_max 30.1
_cell_measurement_theta_min 2.0
_cell_volume 2383.1(5)
_computing_cell_refinement 'MSC/AFC Diffractometer Control'
_computing_data_collection 'MSC/AFC Diffractometer Control'
_computing_data_reduction 'teXsan (MSC, 1992-1997)'
_computing_publication_material 'teXsan (MSC, 1992-1997)'
_computing_structure_refinement 'teXsan (MSC, 1992-1997)'
_computing_structure_solution
;

'DIRDIF92 PATTY (Beurskens, 1992)

;
_diffrn_ambient_temperature 180.2
_diffrn_measurement_device_type 'Quantum CCD'
_diffrn_orient_matrix_UB_11 0.00000
_diffrn_orient_matrix_UB_12 0.00000
_diffrn_orient_matrix_UB_13 0.00000
_diffrn_orient_matrix_UB_21 0.00000
_diffrn_orient_matrix_UB_22 0.00000
_diffrn_orient_matrix_UB_23 0.00000
_diffrn_orient_matrix_UB_31 0.00000
_diffrn_orient_matrix_UB_32 0.00000
_diffrn_orient_matrix_UB_33 0.00000
_diffrn_radiation_detector CCD
_diffrn_radiation_monochromator graphite
_diffrn_radiation_source 'X-ray tube'
_diffrn_radiation_type 'Mo K\a'
_diffrn_radiation_wavelength 0.7107
_diffrn_reflns_av_R_equivalents 0.04503
_diffrn_reflns_av_sigmaI/netI 0.070
_diffrn_reflns_limit_h_max 16
_diffrn_reflns_limit_h_min -14
_diffrn_reflns_limit_k_max 16
_diffrn_reflns_limit_k_min -15
_diffrn_reflns_limit_l_max 18
_diffrn_reflns_limit_l_min -22
_diffrn_reflns_number 21568
_diffrn_reflns_reduction_process 'Lp corrections applied'
_diffrn_reflns_theta_max 30.08
_diffrn_reflns_theta_min 1.65
_diffrn_standards_decay_% 0.00
_diffrn_standards_interval_count 0
_diffrn_standards_number 0
_exptl_absorpt_coefficient_mu 0.613
_exptl_absorpt_correction_T_max 1.000
_exptl_absorpt_correction_T_min 0.767
_exptl_crystal_colour purple
_exptl_crystal_density_diffrn 1.517
_exptl_crystal_density_meas ?
_exptl_crystal_description prism
_exptl_crystal_F_000 1112.00
_exptl_crystal_size_max 0.50
_exptl_crystal_size_mid 0.27
_exptl_crystal_size_min 0.15
_refine_diff_density_max 1.24
_refine_diff_density_min -0.79
_refine_ls_extinction_method none
_refine_ls_goodness_of_fit_all 1.841
_refine_ls_goodness_of_fit_ref 1.840
_refine_ls_matrix_type full
_refine_ls_number_constraints 0
_refine_ls_number_parameters 671
_refine_ls_number_reflns 10728
_refine_ls_number_restraints 0
_refine_ls_R_factor_all 0.0993
_refine_ls_shift/su_max 0.0230
_refine_ls_shift/su_mean 0.0010
_refine_ls_structure_factor_coef Fsqd
_refine_ls_weighting_details 'w = 1/[\s^2^(Fo)]'
_refine_ls_weighting_scheme sigma
_refine_ls_wR_factor_all 0.0907
_reflns_number_gt 10728
_reflns_number_total 10728
_reflns_threshold_expression I>0.00\s(I)
_cod_data_source_file ic020339h_1.cif
_cod_data_source_block 1b(Zn(CF3)4TPP(EtOH)3)
_cod_depositor_comments
;
The following automatic conversions were performed:

'_exptl_crystal_density_meas' value 'not measured' was changed to '?'
- the value is perceived as not measured.

Automatic conversion script
Id: cif_fix_values 3008 2015-01-20 13:52:24Z robertas 
;
_cod_original_cell_volume 2383.2(5)
_cod_original_sg_symbol_H-M 'P -1 '
_cod_original_formula_sum 'C54 H42 F12 N4 O3 Zn '
_cod_database_code 4318990

loop_
_symmetry_equiv_pos_as_xyz
'   +x,   +y,   +z'
'   -x,   -y,   -z'

loop_
_atom_site_label
_atom_site_fract_x
_atom_site_fract_y
_atom_site_fract_z
_atom_site_U_iso_or_equiv
_atom_site_occupancy
_atom_site_refinement_flags
_atom_site_adp_type
_atom_site_calc_flag
_atom_site_calc_attached_atom
Zn(1) 0.40652(4) 0.45182(3) 0.27515(2) 0.02666(12) 1.000 . Uani d ?
F(1) -0.0024(2) 0.6348(2) 0.17616(14) 0.0640(9) 1.000 . Uani d ?
F(2) 0.1343(2) 0.7873(2) 0.25687(13) 0.0603(8) 1.000 . Uani d ?
F(3) 0.0886(2) 0.7600(2) 0.12336(12) 0.0582(8) 1.000 . Uani d ?
F(4) 0.0857(2) 0.6128(2) 0.01207(12) 0.0534(8) 1.000 . Uani d ?
F(5) 0.2337(2) 0.7615(2) 0.02916(12) 0.0563(8) 1.000 . Uani d ?
F(6) 0.2514(2) 0.6072(2) -0.00580(11) 0.0481(7) 1.000 . Uani d ?
F(7) 0.5928(2) 0.1348(2) 0.19573(11) 0.0540(8) 1.000 . Uani d ?
F(8) 0.6770(2) 0.0913(2) 0.31178(13) 0.0542(8) 1.000 . Uani d ?
F(9) 0.4803(2) 0.0155(2) 0.23892(13) 0.0576(8) 1.000 . Uani d ?
F(10) 0.3258(3) 0.0129(2) 0.35462(14) 0.0669(9) 1.000 . Uani d ?
F(11) 0.4561(2) 0.1002(2) 0.48003(12) 0.0538(8) 1.000 . Uani d ?
F(12) 0.5179(2) 0.0247(2) 0.39364(15) 0.0725(10) 1.000 . Uani d ?
O(1) 0.2500(3) 0.3304(2) 0.17867(15) 0.0440(8) 1.000 . Uani d ?
O(2) 0.1471(4) 0.1289(3) 0.1850(2) 0.1079(15) 1.000 . Uani d ?
O(3) -0.0946(6) 0.0432(6) 0.1786(5) 0.222(4) 1.000 . Uani d ?
N(1) 0.3575(3) 0.5874(2) 0.24406(15) 0.0278(8) 1.000 . Uani d ?
N(2) 0.5318(3) 0.4892(2) 0.21806(15) 0.0273(8) 1.000 . Uani d ?
N(3) 0.4884(2) 0.3448(2) 0.33033(15) 0.0235(8) 1.000 . Uani d ?
N(4) 0.3399(2) 0.4618(2) 0.36900(14) 0.0258(8) 1.000 . Uani d ?
C(1) 0.2669(3) 0.6174(3) 0.2632(2) 0.0270(10) 1.000 . Uani d ?
C(2) 0.2081(3) 0.6642(3) 0.1953(2) 0.0305(11) 1.000 . Uani d ?
C(3) 0.2633(3) 0.6573(3) 0.1361(2) 0.0313(11) 1.000 . Uani d ?
C(4) 0.3642(3) 0.6183(3) 0.1702(2) 0.0267(10) 1.000 . Uani d ?
C(5) 0.4671(3) 0.6248(3) 0.1460(2) 0.0273(10) 1.000 . Uani d ?
C(6) 0.5511(3) 0.5719(3) 0.1758(2) 0.0270(10) 1.000 . Uani d ?
C(7) 0.6700(3) 0.5931(3) 0.1655(2) 0.0352(11) 1.000 . Uani d ?
C(8) 0.7205(3) 0.5242(3) 0.1999(2) 0.0365(12) 1.000 . Uani d ?
C(9) 0.6330(3) 0.4561(3) 0.2308(2) 0.0279(10) 1.000 . Uani d ?
C(10) 0.6454(3) 0.3656(3) 0.2631(2) 0.0285(10) 1.000 . Uani d ?
C(11) 0.5600(3) 0.3027(3) 0.2980(2) 0.0259(10) 1.000 . Uani d ?
C(12) 0.5460(3) 0.1964(3) 0.3140(2) 0.0281(10) 1.000 . Uani d ?
C(13) 0.4765(3) 0.1810(3) 0.3648(2) 0.0277(10) 1.000 . Uani d ?
C(14) 0.4393(3) 0.2754(3) 0.3749(2) 0.0248(9) 1.000 . Uani d ?
C(15) 0.3732(3) 0.3039(3) 0.4245(2) 0.0225(9) 1.000 . Uani d ?
C(16) 0.3394(3) 0.3954(3) 0.4261(2) 0.0255(10) 1.000 . Uani d ?
C(17) 0.2878(3) 0.4319(3) 0.4858(2) 0.0315(11) 1.000 . Uani d ?
C(18) 0.2550(3) 0.5155(3) 0.4642(2) 0.0351(11) 1.000 . Uani d ?
C(19) 0.2818(3) 0.5319(3) 0.3870(2) 0.0261(10) 1.000 . Uani d ?
C(20) 0.2427(3) 0.6006(3) 0.3387(2) 0.0276(10) 1.000 . Uani d ?
C(21) 0.1079(4) 0.7096(3) 0.1883(2) 0.0415(13) 1.000 . Uani d ?
C(22) 0.2101(4) 0.6614(3) 0.0437(2) 0.0413(13) 1.000 . Uani d ?
C(23) 0.5764(4) 0.1102(3) 0.2673(2) 0.0389(12) 1.000 . Uani d ?
C(24) 0.4430(4) 0.0796(3) 0.3977(2) 0.0400(13) 1.000 . Uani d ?
C(25) 0.4989(3) 0.7049(3) 0.0941(2) 0.0284(10) 1.000 . Uani d ?
C(26) 0.5115(3) 0.8111(3) 0.1200(2) 0.0349(11) 1.000 . Uani d ?
C(27) 0.5424(4) 0.8870(3) 0.0731(2) 0.0437(13) 1.000 . Uani d ?
C(28) 0.5577(4) 0.8543(3) -0.0023(2) 0.0424(13) 1.000 . Uani d ?
C(29) 0.5462(4) 0.7497(3) -0.0297(2) 0.0395(12) 1.000 . Uani d ?
C(30) 0.5171(3) 0.6737(3) 0.0178(2) 0.0341(11) 1.000 . Uani d ?
C(31) 0.7586(3) 0.3389(3) 0.2678(2) 0.0305(10) 1.000 . Uani d ?
C(32) 0.7922(4) 0.3252(3) 0.1960(2) 0.0427(13) 1.000 . Uani d ?
C(33) 0.9020(4) 0.3082(4) 0.2033(2) 0.0550(15) 1.000 . Uani d ?
C(34) 0.9799(4) 0.3025(4) 0.2804(3) 0.0539(15) 1.000 . Uani d ?
C(35) 0.9455(4) 0.3125(3) 0.3518(2) 0.0433(13) 1.000 . Uani d ?
C(36) 0.8361(3) 0.3308(3) 0.3448(2) 0.0334(11) 1.000 . Uani d ?
C(37) 0.3268(3) 0.2326(3) 0.4786(2) 0.0282(10) 1.000 . Uani d ?
C(38) 0.2116(3) 0.1517(3) 0.4429(2) 0.0361(11) 1.000 . Uani d ?
C(39) 0.1627(4) 0.0876(3) 0.4918(3) 0.0539(15) 1.000 . Uani d ?
C(40) 0.2295(5) 0.1089(4) 0.5784(3) 0.062(2) 1.000 . Uani d ?
C(41) 0.3432(5) 0.1917(4) 0.6161(2) 0.059(2) 1.000 . Uani d ?
C(42) 0.3923(4) 0.2548(3) 0.5662(2) 0.0440(12) 1.000 . Uani d ?
C(43) 0.1717(3) 0.6601(3) 0.3729(2) 0.0315(11) 1.000 . Uani d ?
C(44) 0.0479(4) 0.6083(3) 0.3607(2) 0.0427(13) 1.000 . Uani d ?
C(45) -0.0117(4) 0.6642(4) 0.3981(3) 0.058(2) 1.000 . Uani d ?
C(46) 0.0512(5) 0.7673(5) 0.4467(3) 0.066(2) 1.000 . Uani d ?
C(47) 0.1739(5) 0.8170(4) 0.4596(2) 0.063(2) 1.000 . Uani d ?
C(48) 0.2353(4) 0.7654(3) 0.4231(2) 0.0477(13) 1.000 . Uani d ?
C(49) 0.1611(3) 0.3458(3) 0.1053(2) 0.0401(12) 1.000 . Uani d ?
C(50) 0.2063(4) 0.3502(4) 0.0323(2) 0.0580(15) 1.000 . Uani d ?
C(51) 0.1920(10) 0.0529(7) 0.1521(5) 0.169(4) 1.000 . Uani d ?
C(52) 0.1820(14) 0.0259(12) 0.0790(8) 0.268(8) 1.000 . Uani d ?
C(53) -0.1280(8) -0.0194(10) 0.2344(6) 0.177(5) 1.000 . Uani d ?
C(54) -0.0855(10) -0.1019(7) 0.2312(7) 0.213(5) 1.000 . Uani d ?
H(1) 0.195(7) 0.276(7) 0.177(5) 0.21(3) 1.000 . Uiso d ?
H(2) 0.7070 0.6481 0.1382 0.042 1.000 . Uiso c ?
H(3) 0.8019 0.5206 0.2035 0.044 1.000 . Uiso c ?
H(4) 0.2784 0.4006 0.5339 0.038 1.000 . Uiso c ?
H(5) 0.2198 0.5576 0.4944 0.042 1.000 . Uiso c ?
H(6) 0.4984 0.8341 0.1726 0.042 1.000 . Uiso c ?
H(7) 0.5533 0.9629 0.0933 0.052 1.000 . Uiso c ?
H(8) 0.5771 0.9070 -0.0364 0.051 1.000 . Uiso c ?
H(9) 0.5583 0.7277 -0.0829 0.047 1.000 . Uiso c ?
H(10) 0.5093 0.5985 -0.0019 0.041 1.000 . Uiso c ?
H(11) 0.7373 0.3278 0.1403 0.051 1.000 . Uiso c ?
H(12) 0.9250 0.3000 0.1528 0.066 1.000 . Uiso c ?
H(13) 1.0585 0.2916 0.2852 0.065 1.000 . Uiso c ?
H(14) 0.9989 0.3066 0.4068 0.052 1.000 . Uiso c ?
H(15) 0.8130 0.3382 0.3953 0.040 1.000 . Uiso c ?
H(16) 0.1629 0.1388 0.3818 0.043 1.000 . Uiso c ?
H(17) 0.0818 0.0279 0.4651 0.065 1.000 . Uiso c ?
H(18) 0.1952 0.0645 0.6134 0.075 1.000 . Uiso c ?
H(19) 0.3898 0.2065 0.6777 0.071 1.000 . Uiso c ?
H(20) 0.4730 0.3147 0.5930 0.053 1.000 . Uiso c ?
H(21) 0.0025 0.5336 0.3265 0.051 1.000 . Uiso c ?
H(22) -0.1000 0.6286 0.3891 0.070 1.000 . Uiso c ?
H(23) 0.0083 0.8058 0.4725 0.079 1.000 . Uiso c ?
H(24) 0.2192 0.8910 0.4956 0.076 1.000 . Uiso c ?
H(25) 0.3235 0.8026 0.4324 0.057 1.000 . Uiso c ?
H(26) 0.0812 0.2853 0.0871 0.048 1.000 . Uiso c ?
H(27) 0.1491 0.4141 0.1215 0.048 1.000 . Uiso c ?
H(28) 0.2168 0.2815 0.0149 0.070 1.000 . Uiso c ?
H(29) 0.1451 0.3618 -0.0161 0.070 1.000 . Uiso c ?
H(30) 0.2867 0.4100 0.0502 0.070 1.000 . Uiso c ?
H(31) 0.0643 0.1088 0.1560 0.130 1.000 . Uiso c ?
H(32) 0.2822 0.0810 0.1849 0.203 1.000 . Uiso c ?
H(33) 0.1528 -0.0145 0.1667 0.203 1.000 . Uiso c ?
H(34) 0.0933 -0.0015 0.0419 0.322 1.000 . Uiso c ?
H(35) 0.2275 0.0884 0.0619 0.322 1.000 . Uiso c ?
H(36) 0.2166 -0.0316 0.0736 0.322 1.000 . Uiso c ?
H(37) -0.1266 0.0964 0.1781 0.267 1.000 . Uiso c ?
H(38) -0.0909 0.0257 0.2929 0.213 1.000 . Uiso c ?
H(39) -0.2193 -0.0483 0.2168 0.213 1.000 . Uiso c ?
H(40) -0.1026 -0.1427 0.2733 0.257 1.000 . Uiso c ?
H(41) -0.1276 -0.1501 0.1738 0.257 1.000 . Uiso c ?
H(42) 0.0049 -0.0730 0.2443 0.257 1.000 . Uiso c ?

loop_
_atom_site_aniso_label
_atom_site_aniso_U_11
_atom_site_aniso_U_22
_atom_site_aniso_U_33
_atom_site_aniso_U_12
_atom_site_aniso_U_13
_atom_site_aniso_U_23
Zn(1) 0.0361(3) 0.0268(2) 0.0254(2) 0.0155(2) 0.0156(2) 0.0129(2)
F(1) 0.0400(15) 0.088(2) 0.078(2) 0.0266(15) 0.0281(13) 0.0414(15)
F(2) 0.090(2) 0.070(2) 0.0491(13) 0.062(2) 0.0283(14) 0.0210(12)
F(3) 0.076(2) 0.087(2) 0.0524(13) 0.062(2) 0.0358(13) 0.0464(13)
F(4) 0.0395(15) 0.080(2) 0.0386(12) 0.0219(14) 0.0074(11) 0.0246(12)
F(5) 0.073(2) 0.067(2) 0.0491(13) 0.0390(14) 0.0249(13) 0.0416(12)
F(6) 0.0579(15) 0.067(2) 0.0270(10) 0.0314(13) 0.0150(11) 0.0170(10)
F(7) 0.105(2) 0.0460(15) 0.0390(11) 0.0425(14) 0.0449(13) 0.0198(10)
F(8) 0.077(2) 0.057(2) 0.0610(14) 0.0496(14) 0.0385(14) 0.0281(12)
F(9) 0.077(2) 0.0292(14) 0.0729(15) 0.0187(14) 0.0379(15) 0.0077(12)
F(10) 0.079(2) 0.0362(15) 0.074(2) 0.0003(15) 0.031(2) 0.0186(13)
F(11) 0.083(2) 0.065(2) 0.0502(13) 0.0473(15) 0.0420(13) 0.0448(12)
F(12) 0.127(2) 0.066(2) 0.099(2) 0.075(2) 0.084(2) 0.064(2)
O(1) 0.045(2) 0.039(2) 0.0336(14) 0.0048(15) 0.0036(13) 0.0121(12)
O(2) 0.113(3) 0.045(3) 0.129(3) 0.002(2) 0.018(3) 0.028(2)
O(3) 0.203(7) 0.207(7) 0.317(8) 0.089(6) 0.121(6) 0.160(7)
N(1) 0.042(2) 0.028(2) 0.0274(14) 0.0200(15) 0.0206(14) 0.0155(12)
N(2) 0.040(2) 0.026(2) 0.0287(14) 0.0202(15) 0.0176(14) 0.0162(13)
N(3) 0.029(2) 0.024(2) 0.0267(14) 0.0136(14) 0.0154(13) 0.0159(12)
N(4) 0.036(2) 0.027(2) 0.0245(14) 0.0192(15) 0.0143(14) 0.0152(12)
C(1) 0.031(2) 0.027(2) 0.029(2) 0.015(2) 0.012(2) 0.0121(15)
C(2) 0.038(2) 0.036(2) 0.032(2) 0.023(2) 0.018(2) 0.021(2)
C(3) 0.041(2) 0.036(2) 0.026(2) 0.020(2) 0.015(2) 0.018(2)
C(4) 0.042(2) 0.021(2) 0.025(2) 0.015(2) 0.015(2) 0.0133(15)
C(5) 0.034(2) 0.024(2) 0.027(2) 0.012(2) 0.012(2) 0.0134(15)
C(6) 0.036(2) 0.028(2) 0.027(2) 0.015(2) 0.017(2) 0.0148(15)
C(7) 0.037(2) 0.038(2) 0.043(2) 0.015(2) 0.025(2) 0.024(2)
C(8) 0.031(2) 0.050(3) 0.046(2) 0.023(2) 0.023(2) 0.030(2)
C(9) 0.035(2) 0.030(2) 0.024(2) 0.014(2) 0.013(2) 0.0135(15)
C(10) 0.036(2) 0.030(2) 0.028(2) 0.017(2) 0.016(2) 0.0138(15)
C(11) 0.031(2) 0.031(2) 0.023(2) 0.017(2) 0.012(2) 0.0133(15)
C(12) 0.040(2) 0.023(2) 0.032(2) 0.019(2) 0.018(2) 0.0129(15)
C(13) 0.036(2) 0.027(2) 0.027(2) 0.016(2) 0.012(2) 0.0174(15)
C(14) 0.035(2) 0.022(2) 0.021(2) 0.011(2) 0.012(2) 0.0137(14)
C(15) 0.027(2) 0.023(2) 0.022(2) 0.011(2) 0.0096(15) 0.0124(14)
C(16) 0.028(2) 0.027(2) 0.022(2) 0.009(2) 0.011(2) 0.0098(15)
C(17) 0.038(2) 0.038(2) 0.028(2) 0.019(2) 0.016(2) 0.013(2)
C(18) 0.053(3) 0.036(2) 0.028(2) 0.023(2) 0.022(2) 0.011(2)
C(19) 0.031(2) 0.023(2) 0.023(2) 0.009(2) 0.011(2) 0.0040(14)
C(20) 0.035(2) 0.025(2) 0.029(2) 0.015(2) 0.016(2) 0.0108(15)
C(21) 0.055(3) 0.052(3) 0.034(2) 0.033(2) 0.020(2) 0.022(2)
C(22) 0.039(3) 0.051(3) 0.039(2) 0.021(2) 0.013(2) 0.022(2)
C(23) 0.056(3) 0.033(3) 0.039(2) 0.022(2) 0.023(2) 0.016(2)
C(24) 0.057(3) 0.033(3) 0.051(2) 0.027(2) 0.033(2) 0.021(2)
C(25) 0.034(2) 0.031(2) 0.025(2) 0.016(2) 0.010(2) 0.0150(15)
C(26) 0.055(3) 0.028(2) 0.034(2) 0.024(2) 0.020(2) 0.015(2)
C(27) 0.070(3) 0.030(2) 0.044(2) 0.027(2) 0.025(2) 0.020(2)
C(28) 0.064(3) 0.038(3) 0.039(2) 0.024(2) 0.024(2) 0.028(2)
C(29) 0.055(3) 0.043(3) 0.035(2) 0.025(2) 0.025(2) 0.021(2)
C(30) 0.054(3) 0.030(2) 0.031(2) 0.024(2) 0.023(2) 0.015(2)
C(31) 0.038(2) 0.034(2) 0.031(2) 0.019(2) 0.019(2) 0.018(2)
C(32) 0.055(3) 0.069(3) 0.030(2) 0.042(2) 0.025(2) 0.029(2)
C(33) 0.067(3) 0.089(4) 0.052(3) 0.054(3) 0.044(3) 0.041(2)
C(34) 0.056(3) 0.076(3) 0.068(3) 0.049(3) 0.041(3) 0.040(3)
C(35) 0.049(3) 0.047(3) 0.046(2) 0.028(2) 0.017(2) 0.027(2)
C(36) 0.036(2) 0.037(2) 0.035(2) 0.017(2) 0.017(2) 0.018(2)
C(37) 0.035(2) 0.030(2) 0.032(2) 0.017(2) 0.019(2) 0.018(2)
C(38) 0.038(2) 0.033(2) 0.043(2) 0.014(2) 0.018(2) 0.017(2)
C(39) 0.056(3) 0.040(3) 0.090(3) 0.020(2) 0.050(3) 0.033(2)
C(40) 0.102(4) 0.055(3) 0.076(3) 0.041(3) 0.072(3) 0.045(3)
C(41) 0.101(4) 0.058(3) 0.038(2) 0.034(3) 0.038(3) 0.028(2)
C(42) 0.064(3) 0.035(2) 0.031(2) 0.013(2) 0.015(2) 0.016(2)
C(43) 0.047(3) 0.033(2) 0.027(2) 0.024(2) 0.018(2) 0.016(2)
C(44) 0.048(3) 0.051(3) 0.050(2) 0.029(2) 0.029(2) 0.024(2)
C(45) 0.074(3) 0.071(4) 0.064(3) 0.047(3) 0.043(3) 0.038(3)
C(46) 0.114(5) 0.093(4) 0.048(3) 0.087(4) 0.050(3) 0.038(3)
C(47) 0.099(4) 0.056(3) 0.045(3) 0.051(3) 0.019(3) 0.003(2)
C(48) 0.064(3) 0.041(3) 0.042(2) 0.028(2) 0.015(2) 0.007(2)
C(49) 0.034(2) 0.043(3) 0.039(2) 0.015(2) 0.007(2) 0.008(2)
C(50) 0.072(3) 0.076(4) 0.037(2) 0.036(3) 0.022(2) 0.021(2)
C(51) 0.243(11) 0.110(7) 0.119(6) 0.109(8) -0.021(6) 0.017(6)
C(52) 0.46(2) 0.32(2) 0.280(12) 0.28(2) 0.29(2) 0.229(14)
C(53) 0.166(9) 0.228(12) 0.193(8) 0.070(8) 0.115(7) 0.114(8)
C(54) 0.287(13) 0.110(7) 0.363(13) 0.146(9) 0.199(11) 0.074(8)

loop_
_atom_type_symbol
_atom_type_oxidation_number
_atom_type_number_in_cell
_atom_type_scat_dispersion_real
_atom_type_scat_dispersion_imag
_atom_type_scat_source
C 0 108 0.002 0.002
;International Tables for Crystallography

(1992, Vol. C, Tables 4.2.6.8 and 6.1.1.1)

;
H 0 84 0.000 0.000
;International Tables for Crystallography

(1992, Vol. C, Table 6.1.1.2)

;
F 0 24 0.014 0.010
;International Tables for Crystallography

(1992, Vol. C, Tables 4.2.6.8 and 6.1.1.1)

;
N 0 8 0.004 0.003
;International Tables for Crystallography

(1992, Vol. C, Tables 4.2.6.8 and 6.1.1.1)

;
O 0 6 0.008 0.006
;International Tables for Crystallography

(1992, Vol. C, Tables 4.2.6.8 and 6.1.1.1)

;
Zn 0 2 0.222 1.431
;International Tables for Crystallography

(1992, Vol. C, Tables 4.2.6.8 and 6.1.1.1)

;

loop_
_geom_angle_atom_site_label_1
_geom_angle_atom_site_label_2
_geom_angle_atom_site_label_3
_geom_angle
_geom_angle_site_symmetry_1
_geom_angle_site_symmetry_2
_geom_angle_site_symmetry_3
_geom_angle_publ_flag
O(1) Zn(1) N(1) 97.13(10) . . . yes
O(1) Zn(1) N(2) 103.05(10) . . . yes
O(1) Zn(1) N(3) 96.01(10) . . . yes
O(1) Zn(1) N(4) 100.14(10) . . . yes
N(1) Zn(1) N(2) 88.68(9) . . . yes
N(1) Zn(1) N(3) 166.77(11) . . . yes
N(1) Zn(1) N(4) 87.89(9) . . . yes
N(2) Zn(1) N(3) 89.85(9) . . . yes
N(2) Zn(1) N(4) 156.80(11) . . . yes
N(3) Zn(1) N(4) 88.29(9) . . . yes
Zn(1) O(1) C(49) 127.1(2) . . . yes
Zn(1) O(1) H(1) 136.1(50) . . . no
C(49) O(1) H(1) 88.1(51) . . . no
C(51) O(2) H(31) 109.4 . . . no
C(53) O(3) H(37) 109.4 . . . no
Zn(1) N(1) C(1) 125.0(2) . . . yes
Zn(1) N(1) C(4) 119.8(2) . . . yes
C(1) N(1) C(4) 108.2(2) . . . yes
Zn(1) N(2) C(6) 126.0(2) . . . yes
Zn(1) N(2) C(9) 126.1(2) . . . yes
C(6) N(2) C(9) 106.3(2) . . . yes
Zn(1) N(3) C(11) 122.6(2) . . . yes
Zn(1) N(3) C(14) 124.1(2) . . . yes
C(11) N(3) C(14) 108.1(2) . . . yes
Zn(1) N(4) C(16) 125.5(2) . . . yes
Zn(1) N(4) C(19) 127.0(2) . . . yes
C(16) N(4) C(19) 107.4(2) . . . yes
N(1) C(1) C(2) 108.7(2) . . . yes
N(1) C(1) C(20) 121.2(3) . . . yes
C(2) C(1) C(20) 130.1(3) . . . yes
C(1) C(2) C(3) 106.2(3) . . . yes
C(1) C(2) C(21) 128.6(3) . . . yes
C(3) C(2) C(21) 125.2(3) . . . yes
C(2) C(3) C(4) 108.1(2) . . . yes
C(2) C(3) C(22) 126.1(3) . . . yes
C(4) C(3) C(22) 124.2(3) . . . yes
N(1) C(4) C(3) 108.1(2) . . . yes
N(1) C(4) C(5) 121.8(3) . . . yes
C(3) C(4) C(5) 129.3(2) . . . yes
C(4) C(5) C(6) 124.5(3) . . . yes
C(4) C(5) C(25) 117.6(3) . . . yes
C(6) C(5) C(25) 117.4(3) . . . yes
N(2) C(6) C(5) 125.3(3) . . . yes
N(2) C(6) C(7) 109.1(3) . . . yes
C(5) C(6) C(7) 125.6(3) . . . yes
C(6) C(7) C(8) 107.7(3) . . . yes
C(6) C(7) H(2) 126.2 . . . no
C(8) C(7) H(2) 126.2 . . . no
C(7) C(8) C(9) 107.5(3) . . . yes
C(7) C(8) H(3) 126.2 . . . no
C(9) C(8) H(3) 126.2 . . . no
N(2) C(9) C(8) 109.3(3) . . . yes
N(2) C(9) C(10) 125.5(3) . . . yes
C(8) C(9) C(10) 125.1(3) . . . yes
C(9) C(10) C(11) 123.7(3) . . . yes
C(9) C(10) C(31) 117.8(3) . . . yes
C(11) C(10) C(31) 118.3(3) . . . yes
N(3) C(11) C(10) 122.1(3) . . . yes
N(3) C(11) C(12) 109.4(2) . . . yes
C(10) C(11) C(12) 128.1(3) . . . yes
C(11) C(12) C(13) 106.8(3) . . . yes
C(11) C(12) C(23) 125.7(2) . . . yes
C(13) C(12) C(23) 126.2(3) . . . yes
C(12) C(13) C(14) 107.2(3) . . . yes
C(12) C(13) C(24) 123.4(3) . . . yes
C(14) C(13) C(24) 129.3(3) . . . yes
N(3) C(14) C(13) 108.1(2) . . . yes
N(3) C(14) C(15) 121.0(3) . . . yes
C(13) C(14) C(15) 130.7(3) . . . yes
C(14) C(15) C(16) 125.0(2) . . . yes
C(14) C(15) C(37) 121.8(3) . . . yes
C(16) C(15) C(37) 113.2(2) . . . yes
N(4) C(16) C(15) 127.2(2) . . . yes
N(4) C(16) C(17) 108.3(3) . . . yes
C(15) C(16) C(17) 124.3(3) . . . yes
C(16) C(17) C(18) 108.6(2) . . . yes
C(16) C(17) H(4) 125.7 . . . no
C(18) C(17) H(4) 125.7 . . . no
C(17) C(18) C(19) 106.9(3) . . . yes
C(17) C(18) H(5) 126.5 . . . no
C(19) C(18) H(5) 126.5 . . . no
N(4) C(19) C(18) 108.5(3) . . . yes
N(4) C(19) C(20) 128.0(2) . . . yes
C(18) C(19) C(20) 123.2(3) . . . yes
C(1) C(20) C(19) 124.3(3) . . . yes
C(1) C(20) C(43) 121.0(3) . . . yes
C(19) C(20) C(43) 114.7(2) . . . yes
F(1) C(21) F(2) 106.8(3) . . . yes
F(1) C(21) F(3) 106.7(3) . . . yes
F(1) C(21) C(2) 113.4(3) . . . yes
F(2) C(21) F(3) 103.2(3) . . . yes
F(2) C(21) C(2) 113.5(3) . . . yes
F(3) C(21) C(2) 112.5(3) . . . yes
F(4) C(22) F(5) 106.3(3) . . . yes
F(4) C(22) F(6) 105.5(3) . . . yes
F(4) C(22) C(3) 110.5(3) . . . yes
F(5) C(22) F(6) 106.9(3) . . . yes
F(5) C(22) C(3) 115.3(3) . . . yes
F(6) C(22) C(3) 111.7(3) . . . yes
F(7) C(23) F(8) 106.7(3) . . . yes
F(7) C(23) F(9) 104.2(3) . . . yes
F(7) C(23) C(12) 111.2(3) . . . yes
F(8) C(23) F(9) 107.3(3) . . . yes
F(8) C(23) C(12) 115.8(3) . . . yes
F(9) C(23) C(12) 110.9(3) . . . yes
F(10) C(24) F(11) 106.4(3) . . . yes
F(10) C(24) F(12) 107.9(3) . . . yes
F(10) C(24) C(13) 112.8(3) . . . yes
F(11) C(24) F(12) 104.8(3) . . . yes
F(11) C(24) C(13) 113.2(3) . . . yes
F(12) C(24) C(13) 111.2(3) . . . yes
C(5) C(25) C(26) 120.7(3) . . . yes
C(5) C(25) C(30) 121.1(3) . . . yes
C(26) C(25) C(30) 118.2(3) . . . yes
C(25) C(26) C(27) 121.5(3) . . . yes
C(25) C(26) H(6) 119.3 . . . no
C(27) C(26) H(6) 119.3 . . . no
C(26) C(27) C(28) 119.4(3) . . . yes
C(26) C(27) H(7) 120.3 . . . no
C(28) C(27) H(7) 120.3 . . . no
C(27) C(28) C(29) 120.7(3) . . . yes
C(27) C(28) H(8) 119.7 . . . no
C(29) C(28) H(8) 119.7 . . . no
C(28) C(29) C(30) 120.1(3) . . . yes
C(28) C(29) H(9) 119.9 . . . no
C(30) C(29) H(9) 119.9 . . . no
C(25) C(30) C(29) 120.1(3) . . . yes
C(25) C(30) H(10) 120.0 . . . no
C(29) C(30) H(10) 120.0 . . . no
C(10) C(31) C(32) 121.4(3) . . . yes
C(10) C(31) C(36) 120.3(3) . . . yes
C(32) C(31) C(36) 118.2(3) . . . yes
C(31) C(32) C(33) 120.4(3) . . . yes
C(31) C(32) H(11) 119.8 . . . no
C(33) C(32) H(11) 119.8 . . . no
C(32) C(33) C(34) 121.0(3) . . . yes
C(32) C(33) H(12) 119.5 . . . no
C(34) C(33) H(12) 119.5 . . . no
C(33) C(34) C(35) 119.1(3) . . . yes
C(33) C(34) H(13) 120.4 . . . no
C(35) C(34) H(13) 120.4 . . . no
C(34) C(35) C(36) 119.9(3) . . . yes
C(34) C(35) H(14) 120.0 . . . no
C(36) C(35) H(14) 120.0 . . . no
C(31) C(36) C(35) 121.3(3) . . . yes
C(31) C(36) H(15) 119.4 . . . no
C(35) C(36) H(15) 119.4 . . . no
C(15) C(37) C(38) 119.3(3) . . . yes
C(15) C(37) C(42) 121.0(3) . . . yes
C(38) C(37) C(42) 119.3(3) . . . yes
C(37) C(38) C(39) 121.0(3) . . . yes
C(37) C(38) H(16) 119.5 . . . no
C(39) C(38) H(16) 119.5 . . . no
C(38) C(39) C(40) 119.2(4) . . . yes
C(38) C(39) H(17) 120.4 . . . no
C(40) C(39) H(17) 120.4 . . . no
C(39) C(40) C(41) 120.7(3) . . . yes
C(39) C(40) H(18) 119.6 . . . no
C(41) C(40) H(18) 119.6 . . . no
C(40) C(41) C(42) 119.7(4) . . . yes
C(40) C(41) H(19) 120.2 . . . no
C(42) C(41) H(19) 120.2 . . . no
C(37) C(42) C(41) 120.0(4) . . . yes
C(37) C(42) H(20) 120.0 . . . no
C(41) C(42) H(20) 120.0 . . . no
C(20) C(43) C(44) 120.8(3) . . . yes
C(20) C(43) C(48) 119.2(3) . . . yes
C(44) C(43) C(48) 119.8(3) . . . yes
C(43) C(44) C(45) 118.9(4) . . . yes
C(43) C(44) H(21) 120.6 . . . no
C(45) C(44) H(21) 120.5 . . . no
C(44) C(45) C(46) 120.9(4) . . . yes
C(44) C(45) H(22) 119.6 . . . no
C(46) C(45) H(22) 119.6 . . . no
C(45) C(46) C(47) 119.8(4) . . . yes
C(45) C(46) H(23) 120.1 . . . no
C(47) C(46) H(23) 120.1 . . . no
C(46) C(47) C(48) 121.1(4) . . . yes
C(46) C(47) H(24) 119.5 . . . no
C(48) C(47) H(24) 119.5 . . . no
C(43) C(48) C(47) 119.5(4) . . . yes
C(43) C(48) H(25) 120.2 . . . no
C(47) C(48) H(25) 120.2 . . . no
O(1) C(49) C(50) 111.2(3) . . . yes
O(1) C(49) H(26) 109.1 . . . no
O(1) C(49) H(27) 109.0 . . . no
C(50) C(49) H(26) 109.0 . . . no
C(50) C(49) H(27) 109.0 . . . no
H(26) C(49) H(27) 109.5 . . . no
C(49) C(50) H(28) 109.5 . . . no
C(49) C(50) H(29) 109.5 . . . no
C(49) C(50) H(30) 109.5 . . . no
H(28) C(50) H(29) 109.5 . . . no
H(28) C(50) H(30) 109.5 . . . no
H(29) C(50) H(30) 109.5 . . . no
O(2) C(51) C(52) 126.8(8) . . . yes
O(2) C(51) H(32) 105.0 . . . no
O(2) C(51) H(33) 105.0 . . . no
C(52) C(51) H(32) 104.9 . . . no
C(52) C(51) H(33) 105.0 . . . no
H(32) C(51) H(33) 109.5 . . . no
C(51) C(52) H(34) 109.4 . . . no
C(51) C(52) H(35) 109.6 . . . no
C(51) C(52) H(36) 109.5 . . . no
H(34) C(52) H(35) 109.4 . . . no
H(34) C(52) H(36) 109.4 . . . no
H(35) C(52) H(36) 109.5 . . . no
O(3) C(53) C(54) 108.9(7) . . . yes
O(3) C(53) H(38) 109.7 . . . no
O(3) C(53) H(39) 109.6 . . . no
C(54) C(53) H(38) 109.6 . . . no
C(54) C(53) H(39) 109.5 . . . no
H(38) C(53) H(39) 109.5 . . . no
C(53) C(54) H(40) 109.5 . . . no
C(53) C(54) H(41) 109.5 . . . no
C(53) C(54) H(42) 109.4 . . . no
H(40) C(54) H(41) 109.5 . . . no
H(40) C(54) H(42) 109.4 . . . no
H(41) C(54) H(42) 109.5 . . . no

loop_
_geom_bond_atom_site_label_1
_geom_bond_atom_site_label_2
_geom_bond_distance
_geom_bond_site_symmetry_1
_geom_bond_site_symmetry_2
_geom_bond_publ_flag
Zn(1) O(1) 2.110(3) . . yes
Zn(1) N(1) 2.130(2) . . yes
Zn(1) N(2) 2.008(2) . . yes
Zn(1) N(3) 2.108(2) . . yes
Zn(1) N(4) 1.997(2) . . yes
F(1) C(21) 1.337(4) . . yes
F(2) C(21) 1.340(4) . . yes
F(3) C(21) 1.349(3) . . yes
F(4) C(22) 1.338(4) . . yes
F(5) C(22) 1.342(4) . . yes
F(6) C(22) 1.339(4) . . yes
F(7) C(23) 1.348(3) . . yes
F(8) C(23) 1.325(4) . . yes
F(9) C(23) 1.338(4) . . yes
F(10) C(24) 1.329(4) . . yes
F(11) C(24) 1.335(4) . . yes
F(12) C(24) 1.329(4) . . yes
O(1) C(49) 1.447(4) . . yes
O(1) H(1) 0.81(7) . . no
O(2) C(51) 1.412(9) . . yes
O(2) H(31) 0.90 . . no
O(3) C(53) 1.403(7) . . yes
O(3) H(37) 0.90 . . no
N(1) C(1) 1.379(3) . . yes
N(1) C(4) 1.378(3) . . yes
N(2) C(6) 1.382(3) . . yes
N(2) C(9) 1.380(4) . . yes
N(3) C(11) 1.365(3) . . yes
N(3) C(14) 1.374(3) . . yes
N(4) C(16) 1.384(3) . . yes
N(4) C(19) 1.378(4) . . yes
C(1) C(2) 1.462(4) . . yes
C(1) C(20) 1.424(3) . . yes
C(2) C(3) 1.371(4) . . yes
C(2) C(21) 1.482(4) . . yes
C(3) C(4) 1.445(4) . . yes
C(3) C(22) 1.509(4) . . yes
C(4) C(5) 1.404(4) . . yes
C(5) C(6) 1.401(4) . . yes
C(5) C(25) 1.496(4) . . yes
C(6) C(7) 1.445(4) . . yes
C(7) C(8) 1.335(4) . . yes
C(7) H(2) 0.98 . . no
C(8) C(9) 1.445(4) . . yes
C(8) H(3) 0.98 . . no
C(9) C(10) 1.407(4) . . yes
C(10) C(11) 1.445(4) . . yes
C(10) C(31) 1.489(4) . . yes
C(11) C(12) 1.439(4) . . yes
C(12) C(13) 1.366(4) . . yes
C(12) C(23) 1.509(4) . . yes
C(13) C(14) 1.459(4) . . yes
C(13) C(24) 1.510(4) . . yes
C(14) C(15) 1.414(4) . . yes
C(15) C(16) 1.392(4) . . yes
C(15) C(37) 1.503(4) . . yes
C(16) C(17) 1.446(4) . . yes
C(17) C(18) 1.337(4) . . yes
C(17) H(4) 0.98 . . no
C(18) C(19) 1.464(4) . . yes
C(18) H(5) 0.98 . . no
C(19) C(20) 1.386(4) . . yes
C(20) C(43) 1.513(4) . . yes
C(25) C(26) 1.373(5) . . yes
C(25) C(30) 1.409(4) . . yes
C(26) C(27) 1.391(4) . . yes
C(26) H(6) 0.98 . . no
C(27) C(28) 1.381(4) . . yes
C(27) H(7) 0.98 . . no
C(28) C(29) 1.360(5) . . yes
C(28) H(8) 0.98 . . no
C(29) C(30) 1.395(4) . . yes
C(29) H(9) 0.98 . . no
C(30) H(10) 0.98 . . no
C(31) C(32) 1.403(4) . . yes
C(31) C(36) 1.384(4) . . yes
C(32) C(33) 1.378(5) . . yes
C(32) H(11) 0.98 . . no
C(33) C(34) 1.375(5) . . yes
C(33) H(12) 0.98 . . no
C(34) C(35) 1.398(4) . . yes
C(34) H(13) 0.98 . . no
C(35) C(36) 1.381(4) . . yes
C(35) H(14) 0.98 . . no
C(36) H(15) 0.98 . . no
C(37) C(38) 1.369(5) . . yes
C(37) C(42) 1.390(4) . . yes
C(38) C(39) 1.389(4) . . yes
C(38) H(16) 0.98 . . no
C(39) C(40) 1.379(6) . . yes
C(39) H(17) 0.98 . . no
C(40) C(41) 1.371(6) . . yes
C(40) H(18) 0.98 . . no
C(41) C(42) 1.396(5) . . yes
C(41) H(19) 0.98 . . no
C(42) H(20) 0.98 . . no
C(43) C(44) 1.379(5) . . yes
C(43) C(48) 1.390(5) . . yes
C(44) C(45) 1.396(5) . . yes
C(44) H(21) 0.98 . . no
C(45) C(46) 1.359(7) . . yes
C(45) H(22) 0.98 . . no
C(46) C(47) 1.359(6) . . yes
C(46) H(23) 0.98 . . no
C(47) C(48) 1.372(5) . . yes
C(47) H(24) 0.98 . . no
C(48) H(25) 0.98 . . no
C(49) C(50) 1.497(4) . . yes
C(49) H(26) 0.98 . . no
C(49) H(27) 0.98 . . no
C(50) H(28) 0.98 . . no
C(50) H(29) 0.98 . . no
C(50) H(30) 0.98 . . no
C(51) C(52) 1.202(10) . . yes
C(51) H(32) 0.98 . . no
C(51) H(33) 0.98 . . no
C(52) H(34) 0.98 . . no
C(52) H(35) 0.98 . . no
C(52) H(36) 0.98 . . no
C(53) C(54) 1.342(11) . . yes
C(53) H(38) 0.98 . . no
C(53) H(39) 0.98 . . no
C(54) H(40) 0.98 . . no
C(54) H(41) 0.98 . . no
C(54) H(42) 0.98 . . no

loop_
_geom_contact_atom_site_label_1
_geom_contact_atom_site_label_2
_geom_contact_distance
_geom_contact_site_symmetry_1
_geom_contact_site_symmetry_2
_geom_contact_publ_flag
F(1) C(8) 3.392(4) . 1_455 no
F(2) F(10) 3.054(4) . 1_565 no
F(2) C(54) 3.335(8) . 1_565 no
F(3) C(50) 3.440(5) . 2_565 no
F(4) F(4) 2.981(5) . 2_565 no
F(4) C(49) 3.261(4) . 2_565 no
F(4) C(50) 3.556(4) . 2_565 no
F(6) C(32) 3.370(3) . 2_665 no
F(7) C(28) 3.253(4) . 2_665 no
F(7) C(27) 3.445(4) . 1_545 no
F(7) C(29) 3.561(4) . 2_665 no
F(8) C(47) 3.589(5) . 2_666 no
F(8) C(53) 3.591(9) . 1_655 no
F(9) C(26) 3.362(4) . 1_545 no
F(9) C(27) 3.499(4) . 1_545 no
F(9) C(51) 3.535(9) . . no
F(10) C(51) 3.482(7) . . no
F(10) C(48) 3.590(4) . 1_545 no
F(11) F(12) 2.858(2) . 2_656 no
F(11) F(11) 3.214(4) . 2_656 no
F(11) C(48) 3.350(5) . 2_666 no
F(11) C(24) 3.580(4) . 2_656 no
F(12) C(47) 3.564(6) . 2_666 no
O(1) O(2) 2.623(4) . . no
O(1) C(51) 3.482(9) . . no
O(2) O(3) 2.753(7) . . no
O(2) C(49) 3.306(5) . . no
O(3) C(34) 3.374(9) . 1_455 no
O(3) C(33) 3.506(8) . 1_455 no
O(3) C(51) 3.583(13) . . no
N(1) C(42) 3.514(5) . 2_666 no
F(1) H(3) 2.6046 . 1_455 no
F(1) H(29) 2.7313 . 2_565 no
F(2) H(42) 2.7429 . 1_565 no
F(3) H(29) 2.6878 . 2_565 no
F(3) H(33) 2.7992 . 1_565 no
F(4) H(27) 2.9075 . 2_565 no
F(4) H(29) 2.9176 . 2_565 no
F(4) H(26) 2.9581 . 2_565 no
F(5) H(36) 2.8441 . 1_565 no
F(5) H(12) 2.9303 . 2_665 no
F(6) H(11) 2.5561 . 2_665 no
F(7) H(7) 2.5133 . 1_545 no
F(7) H(8) 2.6986 . 2_665 no
F(9) H(6) 2.6304 . 1_545 no
F(9) H(32) 2.7121 . . no
F(9) H(7) 2.9353 . 1_545 no
F(11) H(25) 2.4395 . 2_666 no
F(12) H(24) 2.9114 . 2_666 no
O(2) H(1) 1.90(8) . . no
O(2) H(26) 2.9466 . . no
O(3) H(31) 2.0271 . . no
N(1) H(20) 2.7386 . 2_666 no
N(4) H(20) 2.9896 . 2_666 no
C(19) H(20) 2.9328 . 2_666 no
C(27) H(39) 2.9269 . 1_665 no
C(28) H(35) 2.9855 . 2_665 no
C(29) H(28) 2.9441 . 2_665 no
C(33) H(37) 2.6916 . 1_655 no
C(34) H(37) 2.7392 . 1_655 no
C(34) H(21) 2.9799 . 1_655 no
C(35) H(21) 2.9241 . 1_655 no
C(36) H(21) 2.9538 . 1_655 no
C(39) H(24) 2.8898 . 1_545 no
C(39) H(23) 2.9863 . 2_566 no
C(46) H(14) 2.9360 . 2_666 no
C(51) H(1) 2.93(8) . . no
H(1) H(31) 2.2153 . . no
H(3) H(21) 2.5935 . 1_655 no
H(5) H(15) 2.3890 . 2_666 no
H(8) H(35) 2.5048 . 2_665 no
H(9) H(28) 2.6396 . 2_665 no
H(10) H(10) 2.5688 . 2_665 no
H(12) H(26) 2.5054 . 1_655 no
H(17) H(17) 2.5710 . 2_556 no
H(18) H(38) 2.5144 . 2_556 no
H(31) H(37) 2.4033 . . no
H(33) H(42) 2.5241 . . no
H(34) H(34) 2.2688 . 2 no

loop_
_geom_torsion_atom_site_label_1
_geom_torsion_atom_site_label_2
_geom_torsion_atom_site_label_3
_geom_torsion_atom_site_label_4
_geom_torsion_site_symmetry_1
_geom_torsion_site_symmetry_2
_geom_torsion_site_symmetry_3
_geom_torsion_site_symmetry_4
_geom_torsion
_geom_torsion_publ_flag
Zn(1) O(1) C(49) C(50) . . . . 85.7(3) no
Zn(1) N(1) C(1) C(2) . . . . -146.8(2) no
Zn(1) N(1) C(1) C(20) . . . . 32.9(4) no
Zn(1) N(1) C(4) C(3) . . . . 144.8(2) no
Zn(1) N(1) C(4) C(5) . . . . -44.7(4) no
Zn(1) N(2) C(6) C(5) . . . . -17.7(5) no
Zn(1) N(2) C(6) C(7) . . . . 163.6(2) no
Zn(1) N(2) C(9) C(8) . . . . -162.7(2) no
Zn(1) N(2) C(9) C(10) . . . . 21.5(5) no
Zn(1) N(3) C(11) C(10) . . . . 37.7(4) no
Zn(1) N(3) C(11) C(12) . . . . -148.8(2) no
Zn(1) N(3) C(14) C(13) . . . . 151.1(2) no
Zn(1) N(3) C(14) C(15) . . . . -32.9(4) no
Zn(1) N(4) C(16) C(15) . . . . -6.7(5) no
Zn(1) N(4) C(16) C(17) . . . . 177.8(2) no
Zn(1) N(4) C(19) C(18) . . . . -176.7(2) no
Zn(1) N(4) C(19) C(20) . . . . 8.9(5) no
F(1) C(21) C(2) C(1) . . . . -67.8(5) no
F(1) C(21) C(2) C(3) . . . . 111.3(4) no
F(2) C(21) C(2) C(1) . . . . 54.3(5) no
F(2) C(21) C(2) C(3) . . . . -126.6(4) no
F(3) C(21) C(2) C(1) . . . . 171.1(3) no
F(3) C(21) C(2) C(3) . . . . -9.8(6) no
F(4) C(22) C(3) C(2) . . . . -35.3(5) no
F(4) C(22) C(3) C(4) . . . . 128.4(4) no
F(5) C(22) C(3) C(2) . . . . 85.3(4) no
F(5) C(22) C(3) C(4) . . . . -111.1(4) no
F(6) C(22) C(3) C(2) . . . . -152.4(3) no
F(6) C(22) C(3) C(4) . . . . 11.2(5) no
F(7) C(23) C(12) C(11) . . . . -13.5(5) no
F(7) C(23) C(12) C(13) . . . . 151.4(3) no
F(8) C(23) C(12) C(11) . . . . 108.4(4) no
F(8) C(23) C(12) C(13) . . . . -86.7(4) no
F(9) C(23) C(12) C(11) . . . . -129.0(3) no
F(9) C(23) C(12) C(13) . . . . 35.9(5) no
F(10) C(24) C(13) C(12) . . . . -102.6(4) no
F(10) C(24) C(13) C(14) . . . . 73.8(4) no
F(11) C(24) C(13) C(12) . . . . 136.5(3) no
F(11) C(24) C(13) C(14) . . . . -47.1(5) no
F(12) C(24) C(13) C(12) . . . . 18.8(5) no
F(12) C(24) C(13) C(14) . . . . -164.8(3) no
O(1) Zn(1) N(1) C(1) . . . . 76.0(3) no
O(1) Zn(1) N(1) C(4) . . . . -70.9(3) no
O(1) Zn(1) N(2) C(6) . . . . 93.7(3) no
O(1) Zn(1) N(2) C(9) . . . . -103.0(3) no
O(1) Zn(1) N(3) C(11) . . . . 82.2(3) no
O(1) Zn(1) N(3) C(14) . . . . -69.2(2) no
O(1) Zn(1) N(4) C(16) . . . . 84.3(3) no
O(1) Zn(1) N(4) C(19) . . . . -92.9(3) no
N(1) Zn(1) O(1) C(49) . . . . 13.2(3) no
N(1) Zn(1) N(2) C(6) . . . . -3.3(3) no
N(1) Zn(1) N(2) C(9) . . . . 160.0(3) no
N(1) Zn(1) N(3) C(11) . . . . -104.6(4) no
N(1) Zn(1) N(3) C(14) . . . . 104.0(4) no
N(1) Zn(1) N(4) C(16) . . . . -178.9(3) no
N(1) Zn(1) N(4) C(19) . . . . 3.9(3) no
N(1) C(1) C(2) C(3) . . . . 1.9(4) no
N(1) C(1) C(2) C(21) . . . . -178.8(4) no
N(1) C(1) C(20) C(19) . . . . -16.4(5) no
N(1) C(1) C(20) C(43) . . . . 162.7(3) no
N(1) C(4) C(3) C(2) . . . . 8.5(4) no
N(1) C(4) C(3) C(22) . . . . -157.6(3) no
N(1) C(4) C(5) C(6) . . . . 20.4(5) no
N(1) C(4) C(5) C(25) . . . . -151.2(3) no
N(2) Zn(1) O(1) C(49) . . . . -77.1(3) no
N(2) Zn(1) N(1) C(1) . . . . 179.0(3) no
N(2) Zn(1) N(1) C(4) . . . . 32.0(3) no
N(2) Zn(1) N(3) C(11) . . . . -21.0(3) no
N(2) Zn(1) N(3) C(14) . . . . -172.4(3) no
N(2) Zn(1) N(4) C(16) . . . . -97.2(3) no
N(2) Zn(1) N(4) C(19) . . . . 85.6(4) no
N(2) C(6) C(5) C(4) . . . . 14.3(5) no
N(2) C(6) C(5) C(25) . . . . -174.1(3) no
N(2) C(6) C(7) C(8) . . . . 0.6(4) no
N(2) C(9) C(8) C(7) . . . . -3.0(4) no
N(2) C(9) C(10) C(11) . . . . -8.5(5) no
N(2) C(9) C(10) C(31) . . . . 176.6(3) no
N(3) Zn(1) O(1) C(49) . . . . -168.3(2) no
N(3) Zn(1) N(1) C(1) . . . . -97.2(5) no
N(3) Zn(1) N(1) C(4) . . . . 115.8(4) no
N(3) Zn(1) N(2) C(6) . . . . -170.2(3) no
N(3) Zn(1) N(2) C(9) . . . . -6.8(3) no
N(3) Zn(1) N(4) C(16) . . . . -11.6(3) no
N(3) Zn(1) N(4) C(19) . . . . 171.3(3) no
N(3) C(11) C(10) C(9) . . . . -23.6(5) no
N(3) C(11) C(10) C(31) . . . . 151.3(3) no
N(3) C(11) C(12) C(13) . . . . -6.8(4) no
N(3) C(11) C(12) C(23) . . . . 160.5(3) no
N(3) C(14) C(13) C(12) . . . . -0.4(4) no
N(3) C(14) C(13) C(24) . . . . -177.3(3) no
N(3) C(14) C(15) C(16) . . . . 7.4(5) no
N(3) C(14) C(15) C(37) . . . . -175.6(3) no
N(4) Zn(1) O(1) C(49) . . . . 102.3(2) no
N(4) Zn(1) N(1) C(1) . . . . -23.9(3) no
N(4) Zn(1) N(1) C(4) . . . . -170.9(3) no
N(4) Zn(1) N(2) C(6) . . . . -84.8(3) no
N(4) Zn(1) N(2) C(9) . . . . 78.5(4) no
N(4) Zn(1) N(3) C(11) . . . . -177.8(3) no
N(4) Zn(1) N(3) C(14) . . . . 30.8(2) no
N(4) C(16) C(15) C(14) . . . . 14.3(5) no
N(4) C(16) C(15) C(37) . . . . -162.9(3) no
N(4) C(16) C(17) C(18) . . . . 1.6(4) no
N(4) C(19) C(18) C(17) . . . . -4.8(4) no
N(4) C(19) C(20) C(1) . . . . -5.9(6) no
N(4) C(19) C(20) C(43) . . . . 174.9(3) no
C(1) N(1) C(4) C(3) . . . . -7.2(4) no
C(1) N(1) C(4) C(5) . . . . 163.4(3) no
C(1) C(2) C(3) C(4) . . . . -6.2(4) no
C(1) C(2) C(3) C(22) . . . . 159.6(3) no
C(1) C(20) C(19) C(18) . . . . -179.6(3) no
C(1) C(20) C(43) C(44) . . . . 102.9(4) no
C(1) C(20) C(43) C(48) . . . . -82.4(4) no
C(2) C(1) N(1) C(4) . . . . 3.4(4) no
C(2) C(1) C(20) C(19) . . . . 163.1(4) no
C(2) C(1) C(20) C(43) . . . . -17.8(6) no
C(2) C(3) C(4) C(5) . . . . -161.1(3) no
C(3) C(2) C(1) C(20) . . . . -177.7(4) no
C(3) C(4) C(5) C(6) . . . . -171.2(4) no
C(3) C(4) C(5) C(25) . . . . 17.2(5) no
C(4) N(1) C(1) C(20) . . . . -177.0(3) no
C(4) C(3) C(2) C(21) . . . . 174.5(4) no
C(4) C(5) C(6) C(7) . . . . -167.3(3) no
C(4) C(5) C(25) C(26) . . . . 50.6(5) no
C(4) C(5) C(25) C(30) . . . . -129.6(3) no
C(5) C(4) C(3) C(22) . . . . 32.8(6) no
C(5) C(6) N(2) C(9) . . . . 176.2(3) no
C(5) C(6) C(7) C(8) . . . . -178.0(3) no
C(5) C(25) C(26) C(27) . . . . 179.3(3) no
C(5) C(25) C(30) C(29) . . . . 179.7(3) no
C(6) N(2) C(9) C(8) . . . . 3.3(4) no
C(6) N(2) C(9) C(10) . . . . -172.5(3) no
C(6) C(5) C(25) C(26) . . . . -121.6(4) no
C(6) C(5) C(25) C(30) . . . . 58.2(4) no
C(6) C(7) C(8) C(9) . . . . 1.4(4) no
C(7) C(6) N(2) C(9) . . . . -2.4(4) no
C(7) C(6) C(5) C(25) . . . . 4.3(5) no
C(7) C(8) C(9) C(10) . . . . 172.9(3) no
C(8) C(9) C(10) C(11) . . . . 176.4(3) no
C(8) C(9) C(10) C(31) . . . . 1.5(5) no
C(9) C(10) C(11) C(12) . . . . 164.2(3) no
C(9) C(10) C(31) C(32) . . . . -53.3(5) no
C(9) C(10) C(31) C(36) . . . . 124.3(3) no
C(10) C(11) N(3) C(14) . . . . -166.9(3) no
C(10) C(11) C(12) C(13) . . . . 166.2(3) no
C(10) C(11) C(12) C(23) . . . . -26.6(6) no
C(10) C(31) C(32) C(33) . . . . 175.3(4) no
C(10) C(31) C(36) C(35) . . . . -176.1(3) no
C(11) N(3) C(14) C(13) . . . . -3.8(3) no
C(11) N(3) C(14) C(15) . . . . 172.2(3) no
C(11) C(10) C(31) C(32) . . . . 131.5(3) no
C(11) C(10) C(31) C(36) . . . . -51.0(5) no
C(11) C(12) C(13) C(14) . . . . 4.2(4) no
C(11) C(12) C(13) C(24) . . . . -178.7(3) no
C(12) C(11) N(3) C(14) . . . . 6.5(4) no
C(12) C(11) C(10) C(31) . . . . -20.8(5) no
C(12) C(13) C(14) C(15) . . . . -175.9(3) no
C(13) C(14) C(15) C(16) . . . . -177.5(3) no
C(13) C(14) C(15) C(37) . . . . -0.5(5) no
C(14) C(13) C(12) C(23) . . . . -163.0(3) no
C(14) C(15) C(16) C(17) . . . . -170.8(3) no
C(14) C(15) C(37) C(38) . . . . -87.7(4) no
C(14) C(15) C(37) C(42) . . . . 99.5(4) no
C(15) C(14) C(13) C(24) . . . . 7.2(6) no
C(15) C(16) N(4) C(19) . . . . 170.9(3) no
C(15) C(16) C(17) C(18) . . . . -174.1(3) no
C(15) C(37) C(38) C(39) . . . . -176.7(3) no
C(15) C(37) C(42) C(41) . . . . 175.7(3) no
C(16) N(4) C(19) C(18) . . . . 5.7(4) no
C(16) N(4) C(19) C(20) . . . . -168.7(3) no
C(16) C(15) C(37) C(38) . . . . 89.6(4) no
C(16) C(15) C(37) C(42) . . . . -83.2(4) no
C(16) C(17) C(18) C(19) . . . . 1.9(4) no
C(17) C(16) N(4) C(19) . . . . -4.6(4) no
C(17) C(16) C(15) C(37) . . . . 11.9(5) no
C(17) C(18) C(19) C(20) . . . . 169.9(3) no
C(18) C(19) C(20) C(43) . . . . 1.3(5) no
C(19) C(20) C(43) C(44) . . . . -77.9(4) no
C(19) C(20) C(43) C(48) . . . . 96.8(4) no
C(20) C(1) C(2) C(21) . . . . 1.6(6) no
C(20) C(43) C(44) C(45) . . . . 175.9(3) no
C(20) C(43) C(48) C(47) . . . . -175.2(3) no
C(21) C(2) C(3) C(22) . . . . -19.7(6) no
C(23) C(12) C(13) C(24) . . . . 14.1(5) no
C(25) C(26) C(27) C(28) . . . . 1.7(6) no
C(25) C(30) C(29) C(28) . . . . 0.4(6) no
C(26) C(25) C(30) C(29) . . . . -0.5(5) no
C(26) C(27) C(28) C(29) . . . . -1.8(6) no
C(27) C(26) C(25) C(30) . . . . -0.6(5) no
C(27) C(28) C(29) C(30) . . . . 0.8(6) no
C(31) C(32) C(33) C(34) . . . . 1.0(7) no
C(31) C(36) C(35) C(34) . . . . 0.4(6) no
C(32) C(31) C(36) C(35) . . . . 1.6(5) no
C(32) C(33) C(34) C(35) . . . . 1.0(7) no
C(33) C(32) C(31) C(36) . . . . -2.3(6) no
C(33) C(34) C(35) C(36) . . . . -1.7(6) no
C(37) C(38) C(39) C(40) . . . . 2.6(5) no
C(37) C(42) C(41) C(40) . . . . -0.9(6) no
C(38) C(37) C(42) C(41) . . . . 2.9(5) no
C(38) C(39) C(40) C(41) . . . . -0.5(6) no
C(39) C(38) C(37) C(42) . . . . -3.8(5) no
C(39) C(40) C(41) C(42) . . . . -0.3(6) no
C(43) C(44) C(45) C(46) . . . . -1.0(5) no
C(43) C(48) C(47) C(46) . . . . -0.8(6) no
C(44) C(43) C(48) C(47) . . . . -0.4(5) no
C(44) C(45) C(46) C(47) . . . . -0.2(6) no
C(45) C(44) C(43) C(48) . . . . 1.3(5) no
C(45) C(46) C(47) C(48) . . . . 1.1(6) no
